data_7006865
loop_
_publ_author_name
'Lyashenko, Ganna'
'Jancik, Vojtech'
'Pal, Aritra'
'Herbst-Irmer, Regine'
'M\"osch-Zanetti, Nadia C'

_publ_section_title
;
 Dioxomolybdenum(VI) and dioxotungsten(VI) complexes supported by an
 amido ligand.
;
_journal_issue 10
_journal_name_full 'Dalton transactions (Cambridge, England : 2003)'
_journal_page_first 1294
_journal_page_last 1301
_journal_paper_doi 10.1039/b514873a
_journal_year 2006
_chemical_formula_sum 'C26 H44 Mo N2 O2 S2 Si2'
_chemical_formula_weight 632.87
_chemical_name_systematic
;
?
;
_space_group_IT_number 2
_symmetry_cell_setting triclinic
_symmetry_space_group_name_Hall '-P 1'
_symmetry_space_group_name_H-M 'P -1'
_atom_sites_solution_hydrogens geom
_atom_sites_solution_primary direct
_atom_sites_solution_secondary difmap
_audit_creation_method SHELXL-97
_cell_angle_alpha 85.060(10)
_cell_angle_beta 82.800(10)
_cell_angle_gamma 88.44(3)
_cell_formula_units_Z 2
_cell_length_a 9.622(3)
_cell_length_b 12.052(3)
_cell_length_c 13.693(4)
_cell_measurement_reflns_used 14610
_cell_measurement_temperature 100(2)
_cell_measurement_theta_max 58.92
_cell_measurement_theta_min 3.26
_cell_volume 1569.3(8)
_computing_cell_refinement 'Bruker AXS SAINT (v 7.01A, Bruker 2003)'
_computing_data_collection 'Proteum (v 1.40, Bruker 2002)'
_computing_data_reduction 'Bruker AXS SAINT (v 7.01A, Bruker 2003)'
_computing_molecular_graphics 'Bruker AXS SHELXTL (v 6.12)'
_computing_publication_material 'SHELXL-97 (Sheldrick, 1997)'
_computing_structure_refinement 'SHELXL-97 (Sheldrick, 1997)'
_computing_structure_solution 'SHELXS-97 (Sheldrick, 1990)'
_diffrn_ambient_temperature 100(2)
_diffrn_detector_area_resol_mean 5.602
_diffrn_measured_fraction_theta_full 0.958
_diffrn_measured_fraction_theta_max 0.958
_diffrn_measurement_device_type 'Bruker three circle diffractometer'
_diffrn_measurement_method 'phi and omega scan'
_diffrn_radiation_monochromator 'mirror system'
_diffrn_radiation_source 'rotating anode'
_diffrn_radiation_type CuK\a
_diffrn_radiation_wavelength 1.54178
_diffrn_reflns_av_R_equivalents 0.0374
_diffrn_reflns_av_sigmaI/netI 0.0371
_diffrn_reflns_limit_h_max 10
_diffrn_reflns_limit_h_min -10
_diffrn_reflns_limit_k_max 13
_diffrn_reflns_limit_k_min -13
_diffrn_reflns_limit_l_max 15
_diffrn_reflns_limit_l_min -14
_diffrn_reflns_number 14417
_diffrn_reflns_theta_full 58.92
_diffrn_reflns_theta_max 58.92
_diffrn_reflns_theta_min 3.26
_diffrn_standards_decay_% 0
_diffrn_standards_interval_count 0
_diffrn_standards_interval_time 0
_diffrn_standards_number 0
_exptl_absorpt_coefficient_mu 5.582
_exptl_absorpt_correction_T_max 0.6052
_exptl_absorpt_correction_T_min 0.4015
_exptl_crystal_colour 'reddish brown'
_exptl_crystal_density_diffrn 1.339
_exptl_crystal_density_method 'not measured'
_exptl_crystal_description block
_exptl_crystal_F_000 664
_exptl_crystal_size_max 0.20
_exptl_crystal_size_mid 0.10
_exptl_crystal_size_min 0.10
_refine_diff_density_max 0.345
_refine_diff_density_min -0.264
_refine_diff_density_rms 0.062
_refine_ls_extinction_method none
_refine_ls_goodness_of_fit_ref 1.020
_refine_ls_hydrogen_treatment mixed
_refine_ls_matrix_type full
_refine_ls_number_parameters 328
_refine_ls_number_reflns 4334
_refine_ls_number_restraints 0
_refine_ls_restrained_S_all 1.020
_refine_ls_R_factor_all 0.0351
_refine_ls_R_factor_gt 0.0259
_refine_ls_shift/su_max 0.001
_refine_ls_shift/su_mean 0.000
_refine_ls_structure_factor_coef Fsqd
_refine_ls_weighting_details 'calc w=1/[\s^2^(Fo^2^)+(0.0328P)^2^+0.5849P] where P=(Fo^2^+2Fc^2^)/3'
_refine_ls_weighting_scheme calc
_refine_ls_wR_factor_gt 0.0613
_refine_ls_wR_factor_ref 0.0651
_reflns_number_gt 3684
_reflns_number_total 4334
_reflns_threshold_expression >2sigma(I)
_cod_data_source_file b514873a.txt
_cod_data_source_block compound_2
_cod_depositor_comments
;
The following automatic conversions were performed:
'_symmetry_cell_setting' value 'Triclinic' changed to 'triclinic'
according to '/home/saulius/struct/CIF-dictionaries/cif_core.dic'
dictionary named 'cif_core.dic' version 2.4.1 from 2010-06-29.

Automatic conversion script
Id: cif_fix_enum 1527 2010-12-29 10:47:43Z saulius 
;
_cod_original_sg_symbol_H-M P-1
_cod_database_code 7006865

loop_
_symmetry_equiv_pos_as_xyz
'x, y, z'
'-x, -y, -z'

loop_
_atom_site_label
_atom_site_type_symbol
_atom_site_fract_x
_atom_site_fract_y
_atom_site_fract_z
_atom_site_U_iso_or_equiv
_atom_site_adp_type
_atom_site_occupancy
_atom_site_symmetry_multiplicity
_atom_site_calc_flag
_atom_site_refinement_flags
_atom_site_disorder_assembly
_atom_site_disorder_group
Mo1 Mo 0.16700(2) 0.219594(18) 0.303400(17) 0.01994(9) Uani 1 1 d . . .
Si1 Si 0.20915(8) 0.17419(6) 0.53658(6) 0.02152(19) Uani 1 1 d . . .
Si2 Si 0.00648(8) 0.23166(7) 0.10532(6) 0.0299(2) Uani 1 1 d . . .
S1 S 0.31515(7) 0.41843(5) 0.25821(5) 0.02076(17) Uani 1 1 d . . .
S2 S 0.42722(7) 0.14034(5) 0.22519(5) 0.02042(17) Uani 1 1 d . . .
N1 N 0.2780(2) 0.23533(18) 0.41922(17) 0.0201(5) Uani 1 1 d . . .
N2 N 0.1686(2) 0.23716(19) 0.15235(17) 0.0233(5) Uani 1 1 d . . .
O1 O 0.01924(19) 0.29829(15) 0.33129(15) 0.0262(5) Uani 1 1 d . . .
O2 O 0.11661(19) 0.08551(15) 0.33477(14) 0.0237(4) Uani 1 1 d . . .
C1 C 0.2918(3) 0.2653(2) 0.0897(2) 0.0229(7) Uani 1 1 d . . .
C2 C 0.4224(3) 0.2231(2) 0.1126(2) 0.0221(6) Uani 1 1 d . . .
C3 C 0.5472(3) 0.2562(2) 0.0553(2) 0.0265(7) Uani 1 1 d . . .
H3 H 0.6343 0.2271 0.0728 0.032 Uiso 1 1 calc R . .
C4 C 0.5444(3) 0.3306(3) -0.0262(2) 0.0329(8) Uani 1 1 d . . .
H4 H 0.6291 0.3530 -0.0654 0.039 Uiso 1 1 calc R . .
C5 C 0.4166(3) 0.3728(3) -0.0507(2) 0.0359(8) Uani 1 1 d . . .
H5 H 0.4142 0.4240 -0.1073 0.043 Uiso 1 1 calc R . .
C6 C 0.2933(3) 0.3414(2) 0.0056(2) 0.0295(7) Uani 1 1 d . . .
H6 H 0.2072 0.3718 -0.0126 0.035 Uiso 1 1 calc R . .
C7 C 0.4167(3) -0.0073(2) 0.1951(2) 0.0244(7) Uani 1 1 d . . .
C8 C 0.2905(3) -0.0261(2) 0.1414(2) 0.0294(7) Uani 1 1 d . . .
H8A H 0.2959 0.0231 0.0803 0.044 Uiso 1 1 calc R . .
H8B H 0.2041 -0.0096 0.1840 0.044 Uiso 1 1 calc R . .
H8C H 0.2905 -0.1039 0.1256 0.044 Uiso 1 1 calc R . .
C9 C 0.4061(3) -0.0733(2) 0.2954(2) 0.0315(7) Uani 1 1 d . . .
H9A H 0.3156 -0.0572 0.3333 0.047 Uiso 1 1 calc R . .
H9B H 0.4820 -0.0522 0.3312 0.047 Uiso 1 1 calc R . .
H9C H 0.4139 -0.1531 0.2863 0.047 Uiso 1 1 calc R . .
C10 C 0.5540(3) -0.0349(2) 0.1324(2) 0.0297(7) Uani 1 1 d . . .
H10A H 0.5521 -0.1117 0.1144 0.045 Uiso 1 1 calc R . .
H10B H 0.6325 -0.0267 0.1703 0.045 Uiso 1 1 calc R . .
H10C H 0.5654 0.0161 0.0723 0.045 Uiso 1 1 calc R . .
C11 C -0.1090(3) 0.1325(3) 0.1874(3) 0.0382(8) Uani 1 1 d . . .
H11A H -0.0582 0.0619 0.1987 0.057 Uiso 1 1 calc R . .
H11B H -0.1925 0.1192 0.1560 0.057 Uiso 1 1 calc R . .
H11C H -0.1373 0.1640 0.2506 0.057 Uiso 1 1 calc R . .
C12 C 0.0346(4) 0.1775(3) -0.0199(3) 0.0472(9) Uani 1 1 d . . .
H12A H 0.0847 0.2329 -0.0671 0.071 Uiso 1 1 calc R . .
H12B H -0.0563 0.1632 -0.0413 0.071 Uiso 1 1 calc R . .
H12C H 0.0900 0.1082 -0.0169 0.071 Uiso 1 1 calc R . .
C13 C -0.0832(3) 0.3709(3) 0.0988(3) 0.0377(8) Uani 1 1 d . . .
H13A H -0.1083 0.3940 0.1657 0.057 Uiso 1 1 calc R . .
H13B H -0.1682 0.3663 0.0668 0.057 Uiso 1 1 calc R . .
H13C H -0.0201 0.4255 0.0603 0.057 Uiso 1 1 calc R . .
C14 C 0.4454(3) 0.3713(2) 0.3330(2) 0.0199(6) Uani 1 1 d . . .
C15 C 0.5801(3) 0.4146(2) 0.3149(2) 0.0234(7) Uani 1 1 d . . .
H15 H 0.5995 0.4752 0.2663 0.028 Uiso 1 1 calc R . .
C16 C 0.6851(3) 0.3705(2) 0.3666(2) 0.0280(7) Uani 1 1 d . . .
H16 H 0.7764 0.4007 0.3547 0.034 Uiso 1 1 calc R . .
C17 C 0.6559(3) 0.2815(2) 0.4363(2) 0.0256(7) Uani 1 1 d . . .
H17 H 0.7282 0.2499 0.4717 0.031 Uiso 1 1 calc R . .
C18 C 0.5233(3) 0.2380(2) 0.4550(2) 0.0218(6) Uani 1 1 d . . .
H18 H 0.5061 0.1770 0.5034 0.026 Uiso 1 1 calc R . .
C19 C 0.4134(3) 0.2812(2) 0.4045(2) 0.0191(6) Uani 1 1 d . . .
C20 C 0.2225(3) 0.5333(2) 0.3245(2) 0.0245(7) Uani 1 1 d . . .
C21 C 0.1755(3) 0.4972(2) 0.4320(2) 0.0303(7) Uani 1 1 d . . .
H21A H 0.1286 0.5599 0.4644 0.045 Uiso 1 1 calc R . .
H21B H 0.2573 0.4729 0.4649 0.045 Uiso 1 1 calc R . .
H21C H 0.1103 0.4354 0.4363 0.045 Uiso 1 1 calc R . .
C22 C 0.0995(3) 0.5653(2) 0.2666(3) 0.0345(8) Uani 1 1 d . . .
H22A H 0.0339 0.5035 0.2739 0.052 Uiso 1 1 calc R . .
H22B H 0.1344 0.5815 0.1966 0.052 Uiso 1 1 calc R . .
H22C H 0.0514 0.6315 0.2921 0.052 Uiso 1 1 calc R . .
C23 C 0.3246(3) 0.6301(2) 0.3162(2) 0.0294(7) Uani 1 1 d . . .
H23A H 0.2766 0.6945 0.3451 0.044 Uiso 1 1 calc R . .
H23B H 0.3579 0.6502 0.2464 0.044 Uiso 1 1 calc R . .
H23C H 0.4045 0.6076 0.3516 0.044 Uiso 1 1 calc R . .
C24 C 0.2625(3) 0.2569(2) 0.6350(2) 0.0285(7) Uani 1 1 d . . .
H24A H 0.3647 0.2531 0.6334 0.043 Uiso 1 1 calc R . .
H24B H 0.2186 0.2262 0.6998 0.043 Uiso 1 1 calc R . .
H24C H 0.2323 0.3347 0.6234 0.043 Uiso 1 1 calc R . .
C25 C 0.2655(3) 0.0253(2) 0.5544(2) 0.0287(7) Uani 1 1 d . . .
H25A H 0.2312 -0.0167 0.5044 0.043 Uiso 1 1 calc R . .
H25B H 0.2268 -0.0059 0.6204 0.043 Uiso 1 1 calc R . .
H25C H 0.3680 0.0203 0.5479 0.043 Uiso 1 1 calc R . .
C26 C 0.0144(3) 0.1787(2) 0.5484(2) 0.0282(7) Uani 1 1 d . . .
H26A H -0.0181 0.2554 0.5342 0.042 Uiso 1 1 calc R . .
H26B H -0.0236 0.1517 0.6158 0.042 Uiso 1 1 calc R . .
H26C H -0.0178 0.1311 0.5014 0.042 Uiso 1 1 calc R . .

loop_
_atom_site_aniso_label
_atom_site_aniso_U_11
_atom_site_aniso_U_22
_atom_site_aniso_U_33
_atom_site_aniso_U_23
_atom_site_aniso_U_13
_atom_site_aniso_U_12
Mo1 0.01594(14) 0.01733(13) 0.02640(15) 0.00096(10) -0.00363(9) -0.00181(9)
Si1 0.0203(4) 0.0195(4) 0.0238(5) -0.0003(3) -0.0001(3) 0.0001(3)
Si2 0.0246(5) 0.0300(5) 0.0362(5) 0.0071(4) -0.0139(4) -0.0072(4)
S1 0.0189(4) 0.0166(4) 0.0265(4) -0.0008(3) -0.0020(3) -0.0007(3)
S2 0.0205(4) 0.0175(4) 0.0240(4) -0.0028(3) -0.0046(3) -0.0013(3)
N1 0.0154(12) 0.0181(12) 0.0267(14) -0.0020(11) -0.0016(10) -0.0017(10)
N2 0.0197(13) 0.0227(13) 0.0276(14) 0.0025(11) -0.0051(10) -0.0042(10)
O1 0.0183(11) 0.0237(11) 0.0357(12) 0.0016(9) -0.0026(9) -0.0006(8)
O2 0.0217(11) 0.0206(10) 0.0288(12) 0.0016(9) -0.0050(8) -0.0037(8)
C1 0.0261(17) 0.0195(15) 0.0242(17) -0.0032(13) -0.0053(13) -0.0056(13)
C2 0.0261(17) 0.0198(15) 0.0213(16) -0.0019(13) -0.0049(12) -0.0033(13)
C3 0.0255(17) 0.0262(16) 0.0285(18) -0.0038(15) -0.0039(13) -0.0036(13)
C4 0.0287(19) 0.0359(18) 0.0323(19) 0.0000(16) 0.0024(14) -0.0074(15)
C5 0.043(2) 0.0361(19) 0.0269(19) 0.0090(15) -0.0038(15) -0.0045(16)
C6 0.0317(18) 0.0301(17) 0.0276(18) 0.0020(15) -0.0101(14) -0.0012(14)
C7 0.0266(17) 0.0182(15) 0.0296(18) -0.0057(13) -0.0054(13) -0.0021(13)
C8 0.0279(18) 0.0253(16) 0.0377(19) -0.0101(15) -0.0082(14) -0.0024(13)
C9 0.0362(19) 0.0181(15) 0.041(2) -0.0019(15) -0.0088(15) -0.0010(14)
C10 0.0293(18) 0.0229(16) 0.0392(19) -0.0119(14) -0.0074(14) 0.0029(13)
C11 0.0261(18) 0.0344(19) 0.056(2) 0.0107(17) -0.0202(16) -0.0079(15)
C12 0.050(2) 0.050(2) 0.047(2) -0.0028(18) -0.0256(18) -0.0115(18)
C13 0.0248(18) 0.041(2) 0.047(2) 0.0123(17) -0.0131(15) -0.0067(15)
C14 0.0173(15) 0.0196(15) 0.0231(16) -0.0046(13) -0.0018(12) 0.0001(12)
C15 0.0196(16) 0.0213(15) 0.0283(17) -0.0020(13) 0.0015(13) -0.0024(12)
C16 0.0162(16) 0.0334(18) 0.0346(19) -0.0065(15) -0.0009(13) -0.0041(13)
C17 0.0187(16) 0.0297(17) 0.0299(18) -0.0060(15) -0.0077(13) 0.0026(13)
C18 0.0226(16) 0.0195(15) 0.0240(17) -0.0053(13) -0.0029(12) 0.0029(12)
C19 0.0192(15) 0.0166(14) 0.0212(16) -0.0065(13) 0.0012(12) 0.0005(12)
C20 0.0234(16) 0.0166(15) 0.0318(18) -0.0024(13) 0.0024(13) 0.0020(12)
C21 0.0264(17) 0.0232(16) 0.039(2) -0.0058(15) 0.0064(14) -0.0008(13)
C22 0.0302(18) 0.0212(16) 0.052(2) -0.0026(15) -0.0050(15) 0.0067(14)
C23 0.0341(18) 0.0168(15) 0.0360(19) -0.0068(14) 0.0048(14) -0.0036(13)
C24 0.0293(18) 0.0297(17) 0.0253(17) -0.0010(14) -0.0003(13) 0.0021(14)
C25 0.0310(18) 0.0250(16) 0.0287(18) 0.0030(14) -0.0019(14) -0.0006(14)
C26 0.0260(17) 0.0259(16) 0.0313(18) -0.0007(14) 0.0013(13) -0.0014(13)

loop_
_atom_type_symbol
_atom_type_description
_atom_type_scat_dispersion_real
_atom_type_scat_dispersion_imag
_atom_type_scat_source
C C 0.0181 0.0091 'International Tables Vol C Tables 4.2.6.8 and 6.1.1.4'
H H 0.0000 0.0000 'International Tables Vol C Tables 4.2.6.8 and 6.1.1.4'
N N 0.0311 0.0180 'International Tables Vol C Tables 4.2.6.8 and 6.1.1.4'
O O 0.0492 0.0322 'International Tables Vol C Tables 4.2.6.8 and 6.1.1.4'
Si Si 0.2541 0.3302 'International Tables Vol C Tables 4.2.6.8 and 6.1.1.4'
S S 0.3331 0.5567 'International Tables Vol C Tables 4.2.6.8 and 6.1.1.4'
Mo Mo -0.0483 2.7339 'International Tables Vol C Tables 4.2.6.8 and 6.1.1.4'

loop_
_geom_angle_atom_site_label_1
_geom_angle_atom_site_label_2
_geom_angle_atom_site_label_3
_geom_angle
_geom_angle_site_symmetry_1
_geom_angle_site_symmetry_3
_geom_angle_publ_flag
O2 Mo1 O1 104.87(9) . . ?
O2 Mo1 N1 97.34(9) . . ?
O1 Mo1 N1 103.38(9) . . ?
O2 Mo1 N2 103.51(9) . . ?
O1 Mo1 N2 96.72(9) . . ?
N1 Mo1 N2 146.14(9) . . ?
O2 Mo1 S2 88.97(7) . . ?
O1 Mo1 S2 165.04(7) . . ?
N1 Mo1 S2 79.99(7) . . ?
N2 Mo1 S2 74.10(7) . . ?
O2 Mo1 S1 165.93(6) . . ?
O1 Mo1 S1 88.08(7) . . ?
N1 Mo1 S1 73.90(7) . . ?
N2 Mo1 S1 79.93(6) . . ?
S2 Mo1 S1 78.79(3) . . ?
N1 Si1 C26 109.66(13) . . ?
N1 Si1 C25 111.41(12) . . ?
C26 Si1 C25 107.63(14) . . ?
N1 Si1 C24 109.55(13) . . ?
C26 Si1 C24 107.14(14) . . ?
C25 Si1 C24 111.34(14) . . ?
N2 Si2 C11 109.08(13) . . ?
N2 Si2 C13 111.69(13) . . ?
C11 Si2 C13 108.63(15) . . ?
N2 Si2 C12 109.66(14) . . ?
C11 Si2 C12 107.48(17) . . ?
C13 Si2 C12 110.19(16) . . ?
C14 S1 C20 104.15(13) . . ?
C14 S1 Mo1 92.06(9) . . ?
C20 S1 Mo1 110.42(9) . . ?
C2 S2 C7 106.04(13) . . ?
C2 S2 Mo1 92.44(10) . . ?
C7 S2 Mo1 110.91(10) . . ?
C19 N1 Si1 120.34(19) . . ?
C19 N1 Mo1 121.38(18) . . ?
Si1 N1 Mo1 117.82(12) . . ?
C1 N2 Si2 121.00(19) . . ?
C1 N2 Mo1 120.94(18) . . ?
Si2 N2 Mo1 117.65(12) . . ?
N2 C1 C2 120.5(3) . . ?
N2 C1 C6 122.8(3) . . ?
C2 C1 C6 116.6(3) . . ?
C3 C2 C1 121.5(3) . . ?
C3 C2 S2 120.0(2) . . ?
C1 C2 S2 118.0(2) . . ?
C4 C3 C2 120.2(3) . . ?
C3 C4 C5 119.3(3) . . ?
C6 C5 C4 120.9(3) . . ?
C5 C6 C1 121.5(3) . . ?
C9 C7 C10 110.7(2) . . ?
C9 C7 C8 111.6(2) . . ?
C10 C7 C8 111.3(2) . . ?
C9 C7 S2 103.68(19) . . ?
C10 C7 S2 107.00(19) . . ?
C8 C7 S2 112.2(2) . . ?
C15 C14 C19 121.1(3) . . ?
C15 C14 S1 120.6(2) . . ?
C19 C14 S1 118.0(2) . . ?
C16 C15 C14 120.6(3) . . ?
C15 C16 C17 119.1(3) . . ?
C18 C17 C16 120.8(3) . . ?
C17 C18 C19 121.8(3) . . ?
C18 C19 C14 116.5(2) . . ?
C18 C19 N1 123.0(3) . . ?
C14 C19 N1 120.4(2) . . ?
C21 C20 C22 112.5(2) . . ?
C21 C20 C23 110.3(2) . . ?
C22 C20 C23 110.3(2) . . ?
C21 C20 S1 111.93(19) . . ?
C22 C20 S1 104.3(2) . . ?
C23 C20 S1 107.23(19) . . ?

loop_
_geom_bond_atom_site_label_1
_geom_bond_atom_site_label_2
_geom_bond_distance
_geom_bond_site_symmetry_2
_geom_bond_publ_flag
Mo1 O2 1.7035(19) . ?
Mo1 O1 1.7088(19) . ?
Mo1 N1 2.044(2) . ?
Mo1 N2 2.059(2) . ?
Mo1 S2 2.7752(11) . ?
Mo1 S1 2.8049(11) . ?
Si1 N1 1.766(2) . ?
Si1 C26 1.861(3) . ?
Si1 C25 1.865(3) . ?
Si1 C24 1.873(3) . ?
Si2 N2 1.766(2) . ?
Si2 C11 1.859(3) . ?
Si2 C13 1.866(3) . ?
Si2 C12 1.873(4) . ?
S1 C14 1.768(3) . ?
S1 C20 1.866(3) . ?
S2 C2 1.767(3) . ?
S2 C7 1.869(3) . ?
N1 C19 1.413(3) . ?
N2 C1 1.405(4) . ?
C1 C2 1.405(4) . ?
C1 C6 1.407(4) . ?
C2 C3 1.398(4) . ?
C3 C4 1.373(4) . ?
C4 C5 1.387(5) . ?
C5 C6 1.375(4) . ?
C7 C9 1.520(4) . ?
C7 C10 1.527(4) . ?
C7 C8 1.527(4) . ?
C14 C15 1.396(4) . ?
C14 C19 1.412(4) . ?
C15 C16 1.375(4) . ?
C16 C17 1.383(4) . ?
C17 C18 1.378(4) . ?
C18 C19 1.399(4) . ?
C20 C21 1.515(4) . ?
C20 C22 1.528(4) . ?
C20 C23 1.533(4) . ?
